data_7102266
loop_
_publ_author_name
'Nehru, Kasi'
'Kim, Soo Jeong'
'Kim, In Young'
'Seo, Mi Sook'
'Kim, Youngmee'
'Kim, Sung-Jin'
'Kim, Jinheung'
'Nam, Wonwoo'

_publ_section_title
;
 A highly efficient non-heme manganese complex in oxygenation
 reactions.
;
_journal_issue 44
_journal_name_full 'Chemical communications (Cambridge, England)'
_journal_page_first 4623
_journal_page_last 4625
_journal_paper_doi 10.1039/b708976g
_journal_year 2007
_chemical_formula_sum 'C24 H22 F6 Mn N4 O6 S2'
_chemical_formula_weight 695.52
_chemical_name_systematic
;
?
;
_space_group_IT_number 19
_symmetry_cell_setting orthorhombic
_symmetry_space_group_name_Hall 'P 2ac 2ab'
_symmetry_space_group_name_H-M 'P 21 21 21'
_atom_sites_solution_hydrogens geom
_atom_sites_solution_primary direct
_atom_sites_solution_secondary difmap
_audit_creation_method SHELXL-97
_cell_angle_alpha 90.00
_cell_angle_beta 90.00
_cell_angle_gamma 90.00
_cell_formula_units_Z 4
_cell_length_a 9.677(6)
_cell_length_b 13.617(10)
_cell_length_c 21.660(15)
_cell_measurement_reflns_used 1456
_cell_measurement_temperature 170(2)
_cell_measurement_theta_max 19.41
_cell_measurement_theta_min 2.31
_cell_volume 2854(3)
_computing_cell_refinement 'Bruker SMART'
_computing_data_collection 'Bruker SMART'
_computing_data_reduction 'Bruker SAINT'
_computing_molecular_graphics 'Bruker SHELXTL'
_computing_publication_material 'Bruker SHELXTL'
_computing_structure_refinement 'SHELXL-97 (Sheldrick, 1997)'
_computing_structure_solution 'SHELXS-97 (Sheldrick, 1990)'
_diffrn_ambient_temperature 170(2)
_diffrn_measured_fraction_theta_full 0.997
_diffrn_measured_fraction_theta_max 0.997
_diffrn_measurement_device_type 'CCD area detector'
_diffrn_measurement_method 'phi and omega scans'
_diffrn_radiation_monochromator graphite
_diffrn_radiation_source 'fine-focus sealed tube'
_diffrn_radiation_type MoK\a
_diffrn_radiation_wavelength 0.71073
_diffrn_reflns_av_R_equivalents 0.2424
_diffrn_reflns_av_sigmaI/netI 0.2628
_diffrn_reflns_limit_h_max 11
_diffrn_reflns_limit_h_min -11
_diffrn_reflns_limit_k_max 15
_diffrn_reflns_limit_k_min -16
_diffrn_reflns_limit_l_max 26
_diffrn_reflns_limit_l_min -23
_diffrn_reflns_number 14719
_diffrn_reflns_theta_full 26.00
_diffrn_reflns_theta_max 26.00
_diffrn_reflns_theta_min 1.77
_exptl_absorpt_coefficient_mu 0.695
_exptl_absorpt_correction_T_max 0.979
_exptl_absorpt_correction_T_min 0.975
_exptl_absorpt_correction_type multi-scan
_exptl_absorpt_process_details '(SADABS; Bruker, 1997)'
_exptl_crystal_colour colorless
_exptl_crystal_density_diffrn 1.619
_exptl_crystal_density_meas ?
_exptl_crystal_density_method .
_exptl_crystal_description needle
_exptl_crystal_F_000 1412
_exptl_crystal_size_max 0.15
_exptl_crystal_size_mid 0.03
_exptl_crystal_size_min 0.03
_refine_diff_density_max 0.616
_refine_diff_density_min -0.705
_refine_diff_density_rms 0.123
_refine_ls_abs_structure_details 'Flack H D (1983), Acta Cryst. A39, 876-881'
_refine_ls_abs_structure_Flack 0.20(3)
_refine_ls_extinction_method none
_refine_ls_goodness_of_fit_ref 0.807
_refine_ls_hydrogen_treatment constr
_refine_ls_matrix_type full
_refine_ls_number_parameters 391
_refine_ls_number_reflns 5588
_refine_ls_number_restraints 0
_refine_ls_restrained_S_all 0.807
_refine_ls_R_factor_all 0.1472
_refine_ls_R_factor_gt 0.0483
_refine_ls_shift/su_max 0.000
_refine_ls_shift/su_mean 0.000
_refine_ls_structure_factor_coef Fsqd
_refine_ls_weighting_details 'calc w=1/[\s^2^(Fo^2^)+(0.0226P)^2^+0.0000P] where P=(Fo^2^+2Fc^2^)/3'
_refine_ls_weighting_scheme calc
_refine_ls_wR_factor_gt 0.0737
_refine_ls_wR_factor_ref 0.0966
_reflns_number_gt 2455
_reflns_number_total 5588
_reflns_threshold_expression >2sigma(I)
_cod_data_source_file b708976g.txt
_cod_data_source_block yk457sadp212121
_cod_depositor_comments
;
The following automatic conversions were performed:
'_symmetry_cell_setting' value 'Orthorhombic' changed to 'orthorhombic'
according to '/home/saulius/struct/CIF-dictionaries/cif_core.dic'
dictionary named 'cif_core.dic' version 2.4.1 from 2010-06-29.

Automatic conversion script
Id: cif_fix_enum 1527 2010-12-29 10:47:43Z saulius 
;
_cod_original_sg_symbol_H-M P2(1)2(1)2(1)
_cod_database_code 7102266

loop_
_symmetry_equiv_pos_as_xyz
'x, y, z'
'-x+1/2, -y, z+1/2'
'-x, y+1/2, -z+1/2'
'x+1/2, -y+1/2, -z'

loop_
_atom_site_label
_atom_site_type_symbol
_atom_site_fract_x
_atom_site_fract_y
_atom_site_fract_z
_atom_site_U_iso_or_equiv
_atom_site_adp_type
_atom_site_occupancy
_atom_site_symmetry_multiplicity
_atom_site_calc_flag
_atom_site_refinement_flags
Mn1 Mn 0.80677(9) 0.53355(6) 0.87650(4) 0.0349(2) Uani 1 1 d .
N1 N 0.6023(4) 0.4634(3) 0.8781(2) 0.0389(11) Uani 1 1 d .
N2 N 0.7051(5) 0.5771(3) 0.7831(2) 0.0346(12) Uani 1 1 d .
N3 N 0.7203(5) 0.6906(3) 0.9014(2) 0.0361(13) Uani 1 1 d .
N4 N 0.9846(5) 0.6322(3) 0.8644(2) 0.0368(13) Uani 1 1 d .
C1 C 0.5516(7) 0.4062(5) 0.9243(3) 0.054(2) Uani 1 1 d .
H1 H 0.6062 0.3990 0.9605 0.065 Uiso 1 1 calc R
C2 C 0.4266(8) 0.3578(6) 0.9223(4) 0.071(2) Uani 1 1 d .
H2 H 0.3942 0.3222 0.9572 0.085 Uiso 1 1 calc R
C3 C 0.3517(7) 0.3617(5) 0.8705(4) 0.070(2) Uani 1 1 d .
H3 H 0.2678 0.3257 0.8679 0.084 Uiso 1 1 calc R
C4 C 0.3957(7) 0.4190(5) 0.8194(3) 0.0449(17) Uani 1 1 d .
C5 C 0.3187(7) 0.4282(4) 0.7634(3) 0.0538(19) Uani 1 1 d .
H5 H 0.2327 0.3952 0.7591 0.065 Uiso 1 1 calc R
C6 C 0.3679(6) 0.4841(5) 0.7161(3) 0.056(2) Uani 1 1 d .
H6 H 0.3168 0.4905 0.6789 0.067 Uiso 1 1 calc R
C7 C 0.4971(6) 0.5330(5) 0.7232(3) 0.0489(17) Uani 1 1 d .
H7 H 0.5308 0.5721 0.6901 0.059 Uiso 1 1 calc R
C8 C 0.5738(6) 0.5258(4) 0.7753(2) 0.0363(14) Uani 1 1 d .
C9 C 0.5239(6) 0.4676(5) 0.8256(3) 0.0392(15) Uani 1 1 d .
C10 C 0.6789(7) 0.6854(4) 0.7884(2) 0.0416(16) Uani 1 1 d .
H10A H 0.6123 0.7059 0.7562 0.050 Uiso 1 1 calc R
H10B H 0.7663 0.7216 0.7815 0.050 Uiso 1 1 calc R
C11 C 0.6212(6) 0.7113(4) 0.8521(3) 0.0423(16) Uani 1 1 d .
H11A H 0.5966 0.7819 0.8530 0.051 Uiso 1 1 calc R
H11B H 0.5357 0.6730 0.8594 0.051 Uiso 1 1 calc R
C12 C 0.8347(6) 0.7613(4) 0.9005(2) 0.0353(16) Uani 1 1 d .
C13 C 0.8166(7) 0.8579(5) 0.9188(3) 0.0467(17) Uani 1 1 d .
H13 H 0.7290 0.8792 0.9334 0.056 Uiso 1 1 calc R
C14 C 0.9257(8) 0.9234(5) 0.9159(3) 0.057(2) Uani 1 1 d .
H14 H 0.9103 0.9898 0.9274 0.069 Uiso 1 1 calc R
C15 C 1.0529(8) 0.8963(5) 0.8975(3) 0.0477(19) Uani 1 1 d .
H15 H 1.1258 0.9429 0.8963 0.057 Uiso 1 1 calc R
C16 C 1.0775(6) 0.7965(4) 0.8797(3) 0.0367(15) Uani 1 1 d .
C17 C 1.2086(7) 0.7631(5) 0.8594(3) 0.0527(19) Uani 1 1 d .
H17 H 1.2854 0.8065 0.8580 0.063 Uiso 1 1 calc R
C18 C 1.2220(7) 0.6675(6) 0.8419(3) 0.062(2) Uani 1 1 d .
H18 H 1.3084 0.6434 0.8276 0.075 Uiso 1 1 calc R
C19 C 1.1098(6) 0.6066(5) 0.8450(3) 0.0496(18) Uani 1 1 d .
H19 H 1.1224 0.5404 0.8323 0.059 Uiso 1 1 calc R
C20 C 0.9670(6) 0.7289(4) 0.8820(3) 0.0341(15) Uani 1 1 d .
C21 C 0.7967(6) 0.5612(4) 0.7291(2) 0.0518(18) Uani 1 1 d .
H21A H 0.7974 0.4913 0.7184 0.078 Uiso 1 1 calc R
H21B H 0.8907 0.5824 0.7394 0.078 Uiso 1 1 calc R
H21C H 0.7624 0.5994 0.6940 0.078 Uiso 1 1 calc R
C22 C 0.6488(6) 0.6888(4) 0.9619(3) 0.053(2) Uani 1 1 d .
H22A H 0.7173 0.6830 0.9950 0.079 Uiso 1 1 calc R
H22B H 0.5858 0.6325 0.9634 0.079 Uiso 1 1 calc R
H22C H 0.5961 0.7496 0.9673 0.079 Uiso 1 1 calc R
S1 S 0.9053(2) 0.49130(14) 1.03098(8) 0.0556(5) Uani 1 1 d .
O11 O 0.8410(4) 0.4951(3) 0.97109(17) 0.0619(14) Uani 1 1 d .
O12 O 0.8370(6) 0.4237(5) 1.0722(2) 0.122(3) Uani 1 1 d .
O13 O 0.9459(6) 0.5830(4) 1.0554(3) 0.114(2) Uani 1 1 d .
C111 C 1.0654(9) 0.4300(7) 1.0189(4) 0.076(3) Uani 1 1 d .
F11 F 1.1420(5) 0.4810(4) 0.9773(2) 0.133(2) Uani 1 1 d .
F12 F 1.1400(5) 0.4223(4) 1.0682(2) 0.119(2) Uani 1 1 d .
F13 F 1.0496(5) 0.3417(3) 0.9947(2) 0.114(2) Uani 1 1 d .
S2 S 0.90238(19) 0.32262(14) 0.80837(8) 0.0474(5) Uani 1 1 d .
O21 O 0.9290(4) 0.4094(3) 0.84476(18) 0.0487(12) Uani 1 1 d .
O22 O 0.7651(4) 0.3186(3) 0.7836(2) 0.0733(15) Uani 1 1 d .
O23 O 1.0129(5) 0.2981(3) 0.76719(19) 0.0611(14) Uani 1 1 d .
C211 C 0.9061(10) 0.2262(5) 0.8653(3) 0.060(2) Uani 1 1 d .
F21 F 1.0316(5) 0.2135(3) 0.8885(2) 0.0994(16) Uani 1 1 d .
F22 F 0.8697(5) 0.1405(3) 0.8395(2) 0.1049(17) Uani 1 1 d .
F23 F 0.8193(6) 0.2428(3) 0.9109(2) 0.0979(16) Uani 1 1 d .

loop_
_atom_site_aniso_label
_atom_site_aniso_U_11
_atom_site_aniso_U_22
_atom_site_aniso_U_33
_atom_site_aniso_U_23
_atom_site_aniso_U_13
_atom_site_aniso_U_12
Mn1 0.0324(5) 0.0332(5) 0.0390(5) 0.0013(5) 0.0008(5) 0.0005(5)
N1 0.028(3) 0.035(3) 0.054(3) 0.009(3) 0.007(3) 0.002(3)
N2 0.033(3) 0.027(3) 0.043(3) -0.004(2) 0.005(3) -0.003(3)
N3 0.027(3) 0.039(3) 0.042(3) 0.007(2) 0.009(2) 0.001(3)
N4 0.033(3) 0.028(3) 0.049(3) 0.000(3) 0.005(3) 0.002(3)
C1 0.045(4) 0.057(5) 0.061(5) 0.013(4) 0.009(4) -0.001(4)
C2 0.049(5) 0.078(6) 0.085(6) 0.013(5) 0.014(5) -0.022(5)
C3 0.036(4) 0.054(5) 0.120(7) -0.012(5) 0.022(5) -0.015(4)
C4 0.031(4) 0.035(4) 0.069(5) -0.010(3) 0.008(4) 0.005(4)
C5 0.036(4) 0.045(5) 0.080(5) -0.019(4) -0.006(4) -0.009(4)
C6 0.042(4) 0.058(5) 0.067(4) -0.017(4) -0.020(4) -0.008(4)
C7 0.049(4) 0.057(5) 0.040(4) -0.012(4) -0.004(3) -0.015(4)
C8 0.033(3) 0.037(4) 0.039(3) 0.003(3) -0.003(3) -0.003(3)
C9 0.029(4) 0.040(4) 0.049(4) 0.003(4) 0.007(3) 0.011(4)
C10 0.042(4) 0.029(4) 0.054(4) 0.007(3) -0.011(3) -0.019(4)
C11 0.025(3) 0.029(4) 0.073(4) -0.001(3) -0.001(4) -0.002(3)
C12 0.031(4) 0.037(4) 0.038(3) 0.004(3) -0.001(3) -0.006(3)
C13 0.046(4) 0.041(4) 0.053(4) -0.009(3) 0.002(4) 0.006(4)
C14 0.066(5) 0.045(5) 0.061(5) -0.002(4) -0.012(4) 0.002(5)
C15 0.061(5) 0.038(5) 0.045(4) 0.007(3) -0.016(4) -0.011(4)
C16 0.032(4) 0.039(4) 0.039(3) 0.004(3) -0.007(3) -0.009(3)
C17 0.048(5) 0.045(5) 0.065(5) -0.004(4) -0.007(4) -0.017(4)
C18 0.029(4) 0.077(6) 0.080(5) -0.013(4) 0.007(4) -0.002(4)
C19 0.035(4) 0.036(5) 0.078(5) -0.009(3) 0.010(4) -0.005(4)
C20 0.040(4) 0.027(4) 0.035(3) 0.001(3) -0.005(3) -0.005(3)
C21 0.044(4) 0.066(5) 0.045(4) 0.010(3) 0.002(4) 0.000(4)
C22 0.051(5) 0.042(4) 0.065(5) 0.004(4) 0.022(4) 0.003(4)
S1 0.0556(12) 0.0612(14) 0.0500(11) -0.0067(10) -0.0098(10) 0.0121(11)
O11 0.070(3) 0.076(4) 0.040(2) 0.014(2) -0.005(2) 0.033(3)
O12 0.100(4) 0.197(7) 0.071(3) 0.067(4) 0.019(4) -0.023(5)
O13 0.093(5) 0.074(4) 0.174(6) -0.073(4) -0.042(4) 0.032(4)
C111 0.069(6) 0.092(8) 0.068(6) -0.026(5) -0.021(5) 0.019(6)
F11 0.082(4) 0.185(6) 0.133(5) 0.015(4) 0.035(4) 0.029(4)
F12 0.104(4) 0.125(5) 0.130(4) -0.029(3) -0.061(4) 0.049(4)
F13 0.119(4) 0.070(4) 0.153(5) -0.050(3) -0.048(4) 0.029(3)
S2 0.0453(11) 0.0409(12) 0.0560(10) -0.0070(9) 0.0078(10) -0.0012(10)
O21 0.050(3) 0.031(3) 0.065(3) -0.012(2) 0.006(2) 0.003(2)
O22 0.046(3) 0.077(4) 0.096(4) -0.025(3) -0.015(3) 0.006(3)
O23 0.055(3) 0.058(3) 0.071(3) -0.012(3) 0.020(3) -0.001(3)
C211 0.072(6) 0.041(5) 0.067(6) 0.001(4) 0.011(5) -0.002(5)
F21 0.109(4) 0.083(4) 0.106(4) 0.014(3) -0.015(3) 0.019(4)
F22 0.133(5) 0.040(3) 0.142(4) 0.001(3) 0.009(3) -0.035(3)
F23 0.123(4) 0.087(4) 0.084(3) 0.003(3) 0.043(3) -0.030(3)

loop_
_atom_type_symbol
_atom_type_description
_atom_type_scat_dispersion_real
_atom_type_scat_dispersion_imag
_atom_type_scat_source
C C 0.0033 0.0016 'International Tables Vol C Tables 4.2.6.8 and 6.1.1.4'
H H 0.0000 0.0000 'International Tables Vol C Tables 4.2.6.8 and 6.1.1.4'
N N 0.0061 0.0033 'International Tables Vol C Tables 4.2.6.8 and 6.1.1.4'
O O 0.0106 0.0060 'International Tables Vol C Tables 4.2.6.8 and 6.1.1.4'
S S 0.1246 0.1234 'International Tables Vol C Tables 4.2.6.8 and 6.1.1.4'
Mn Mn 0.3368 0.7283 'International Tables Vol C Tables 4.2.6.8 and 6.1.1.4'
F F 0.0171 0.0103 'International Tables Vol C Tables 4.2.6.8 and 6.1.1.4'

loop_
_geom_angle_atom_site_label_1
_geom_angle_atom_site_label_2
_geom_angle_atom_site_label_3
_geom_angle
O11 Mn1 O21 91.61(15)
O11 Mn1 N1 91.02(18)
O21 Mn1 N1 99.03(17)
O11 Mn1 N4 98.19(18)
O21 Mn1 N4 90.67(17)
N1 Mn1 N4 166.45(18)
O11 Mn1 N2 163.77(17)
O21 Mn1 N2 98.81(16)
N1 Mn1 N2 75.14(17)
N4 Mn1 N2 94.12(18)
O11 Mn1 N3 93.34(16)
O21 Mn1 N3 165.90(16)
N1 Mn1 N3 94.08(17)
N4 Mn1 N3 75.56(18)
N2 Mn1 N3 79.49(16)
C1 N1 C9 115.8(5)
C1 N1 Mn1 125.8(4)
C9 N1 Mn1 117.9(4)
C8 N2 C21 111.0(4)
C8 N2 C10 109.4(5)
C21 N2 C10 107.7(4)
C8 N2 Mn1 110.3(3)
C21 N2 Mn1 113.3(3)
C10 N2 Mn1 104.8(3)
C11 N3 C12 111.0(4)
C11 N3 C22 110.1(5)
C12 N3 C22 112.0(4)
C11 N3 Mn1 103.9(3)
C12 N3 Mn1 108.9(3)
C22 N3 Mn1 110.6(3)
C19 N4 C20 116.8(5)
C19 N4 Mn1 126.2(4)
C20 N4 Mn1 116.9(4)
N1 C1 C2 124.6(7)
N1 C1 H1 117.7
C2 C1 H1 117.7
C3 C2 C1 118.9(7)
C3 C2 H2 120.6
C1 C2 H2 120.6
C2 C3 C4 120.9(7)
C2 C3 H3 119.5
C4 C3 H3 119.5
C9 C4 C3 116.6(6)
C9 C4 C5 119.8(6)
C3 C4 C5 123.6(7)
C6 C5 C4 120.3(6)
C6 C5 H5 119.8
C4 C5 H5 119.8
C5 C6 C7 119.1(6)
C5 C6 H6 120.4
C7 C6 H6 120.4
C8 C7 C6 122.5(6)
C8 C7 H7 118.8
C6 C7 H7 118.8
C7 C8 C9 119.3(6)
C7 C8 N2 122.6(5)
C9 C8 N2 118.0(5)
N1 C9 C4 123.1(6)
N1 C9 C8 118.0(5)
C4 C9 C8 118.9(6)
N2 C10 C11 110.9(4)
N2 C10 H10A 109.5
C11 C10 H10A 109.5
N2 C10 H10B 109.5
C11 C10 H10B 109.5
H10A C10 H10B 108.0
N3 C11 C10 112.0(5)
N3 C11 H11A 109.2
C10 C11 H11A 109.2
N3 C11 H11B 109.2
C10 C11 H11B 109.2
H11A C11 H11B 107.9
C13 C12 C20 119.5(6)
C13 C12 N3 121.6(6)
C20 C12 N3 118.8(5)
C14 C13 C12 120.2(7)
C14 C13 H13 119.9
C12 C13 H13 119.9
C15 C14 C13 122.3(7)
C15 C14 H14 118.9
C13 C14 H14 118.9
C14 C15 C16 119.5(7)
C14 C15 H15 120.3
C16 C15 H15 120.3
C20 C16 C17 118.7(6)
C20 C16 C15 118.9(6)
C17 C16 C15 122.4(6)
C18 C17 C16 118.5(6)
C18 C17 H17 120.7
C16 C17 H17 120.7
C17 C18 C19 119.4(7)
C17 C18 H18 120.3
C19 C18 H18 120.3
N4 C19 C18 125.4(6)
N4 C19 H19 117.3
C18 C19 H19 117.3
N4 C20 C16 121.2(5)
N4 C20 C12 119.2(5)
C16 C20 C12 119.5(6)
N2 C21 H21A 109.5
N2 C21 H21B 109.5
H21A C21 H21B 109.5
N2 C21 H21C 109.5
H21A C21 H21C 109.5
H21B C21 H21C 109.5
N3 C22 H22A 109.5
N3 C22 H22B 109.5
H22A C22 H22B 109.5
N3 C22 H22C 109.5
H22A C22 H22C 109.5
H22B C22 H22C 109.5
O13 S1 O11 115.2(3)
O13 S1 O12 117.4(4)
O11 S1 O12 112.4(3)
O13 S1 C111 103.2(4)
O11 S1 C111 105.1(3)
O12 S1 C111 101.0(4)
S1 O11 Mn1 159.7(3)
F12 C111 F13 108.6(7)
F12 C111 F11 106.5(7)
F13 C111 F11 105.5(7)
F12 C111 S1 113.7(6)
F13 C111 S1 112.7(6)
F11 C111 S1 109.5(6)
O23 S2 O22 116.8(3)
O23 S2 O21 113.4(3)
O22 S2 O21 113.7(3)
O23 S2 C211 104.0(4)
O22 S2 C211 104.3(4)
O21 S2 C211 102.6(3)
S2 O21 Mn1 135.4(3)
F23 C211 F21 108.9(7)
F23 C211 F22 107.2(7)
F21 C211 F22 106.5(7)
F23 C211 S2 112.1(6)
F21 C211 S2 111.9(6)
F22 C211 S2 110.0(5)

loop_
_geom_bond_atom_site_label_1
_geom_bond_atom_site_label_2
_geom_bond_distance
Mn1 O11 2.141(4)
Mn1 O21 2.175(4)
Mn1 N1 2.198(5)
Mn1 N4 2.199(5)
Mn1 N2 2.327(5)
Mn1 N3 2.359(5)
N1 C1 1.360(7)
N1 C9 1.368(6)
N2 C8 1.460(7)
N2 C21 1.482(6)
N2 C10 1.502(6)
N3 C11 1.463(7)
N3 C12 1.467(7)
N3 C22 1.483(6)
N4 C19 1.328(7)
N4 C20 1.380(7)
C1 C2 1.379(8)
C1 H1 0.9500
C2 C3 1.336(9)
C2 H2 0.9500
C3 C4 1.420(9)
C3 H3 0.9500
C4 C9 1.412(8)
C4 C5 1.430(8)
C5 C6 1.363(8)
C5 H5 0.9500
C6 C7 1.425(7)
C6 H6 0.9500
C7 C8 1.353(7)
C7 H7 0.9500
C8 C9 1.431(7)
C10 C11 1.529(7)
C10 H10A 0.9900
C10 H10B 0.9900
C11 H11A 0.9900
C11 H11B 0.9900
C12 C13 1.384(8)
C12 C20 1.413(8)
C13 C14 1.384(8)
C13 H13 0.9500
C14 C15 1.346(9)
C14 H14 0.9500
C15 C16 1.433(8)
C15 H15 0.9500
C16 C20 1.412(7)
C16 C17 1.418(8)
C17 C18 1.362(8)
C17 H17 0.9500
C18 C19 1.369(8)
C18 H18 0.9500
C19 H19 0.9500
C21 H21A 0.9800
C21 H21B 0.9800
C21 H21C 0.9800
C22 H22A 0.9800
C22 H22B 0.9800
C22 H22C 0.9800
S1 O13 1.412(5)
S1 O11 1.440(4)
S1 O12 1.442(5)
S1 C111 1.779(8)
C111 F12 1.294(8)
C111 F13 1.321(8)
C111 F11 1.357(9)
S2 O23 1.432(4)
S2 O22 1.434(4)
S2 O21 1.444(4)
S2 C211 1.802(7)
C211 F23 1.315(8)
C211 F21 1.326(8)
C211 F22 1.342(7)

loop_
_geom_torsion_atom_site_label_1
_geom_torsion_atom_site_label_2
_geom_torsion_atom_site_label_3
_geom_torsion_atom_site_label_4
_geom_torsion
O11 Mn1 N1 C1 -9.6(5)
O21 Mn1 N1 C1 82.2(5)
N4 Mn1 N1 C1 -142.6(7)
N2 Mn1 N1 C1 179.0(5)
N3 Mn1 N1 C1 -103.0(5)
O11 Mn1 N1 C9 178.4(4)
O21 Mn1 N1 C9 -89.8(4)
N4 Mn1 N1 C9 45.4(10)
N2 Mn1 N1 C9 7.0(4)
N3 Mn1 N1 C9 85.0(4)
O11 Mn1 N2 C8 -38.6(7)
O21 Mn1 N2 C8 90.7(3)
N1 Mn1 N2 C8 -6.3(3)
N4 Mn1 N2 C8 -177.9(3)
N3 Mn1 N2 C8 -103.5(4)
O11 Mn1 N2 C21 -163.8(5)
O21 Mn1 N2 C21 -34.4(4)
N1 Mn1 N2 C21 -131.5(4)
N4 Mn1 N2 C21 56.9(4)
N3 Mn1 N2 C21 131.3(4)
O11 Mn1 N2 C10 79.0(7)
O21 Mn1 N2 C10 -151.6(4)
N1 Mn1 N2 C10 111.3(4)
N4 Mn1 N2 C10 -60.3(4)
N3 Mn1 N2 C10 14.2(4)
O11 Mn1 N3 C11 -149.3(3)
O21 Mn1 N3 C11 100.3(7)
N1 Mn1 N3 C11 -58.0(3)
N4 Mn1 N3 C11 113.1(3)
N2 Mn1 N3 C11 16.0(3)
O11 Mn1 N3 C12 92.3(3)
O21 Mn1 N3 C12 -18.1(9)
N1 Mn1 N3 C12 -176.4(3)
N4 Mn1 N3 C12 -5.3(3)
N2 Mn1 N3 C12 -102.4(3)
O11 Mn1 N3 C22 -31.2(4)
O21 Mn1 N3 C22 -141.6(6)
N1 Mn1 N3 C22 60.0(4)
N4 Mn1 N3 C22 -128.8(4)
N2 Mn1 N3 C22 134.1(4)
O11 Mn1 N4 C19 90.9(5)
O21 Mn1 N4 C19 -0.8(5)
N1 Mn1 N4 C19 -136.7(7)
N2 Mn1 N4 C19 -99.7(5)
N3 Mn1 N4 C19 -177.7(5)
O11 Mn1 N4 C20 -85.1(4)
O21 Mn1 N4 C20 -176.8(4)
N1 Mn1 N4 C20 47.3(10)
N2 Mn1 N4 C20 84.3(4)
N3 Mn1 N4 C20 6.3(4)
C9 N1 C1 C2 -3.3(9)
Mn1 N1 C1 C2 -175.5(5)
N1 C1 C2 C3 4.0(12)
C1 C2 C3 C4 -3.4(12)
C2 C3 C4 C9 2.4(10)
C2 C3 C4 C5 -178.4(7)
C9 C4 C5 C6 -0.4(9)
C3 C4 C5 C6 -179.7(6)
C4 C5 C6 C7 0.1(9)
C5 C6 C7 C8 0.2(9)
C6 C7 C8 C9 -0.3(9)
C6 C7 C8 N2 -179.0(5)
C21 N2 C8 C7 -49.3(7)
C10 N2 C8 C7 69.5(7)
Mn1 N2 C8 C7 -175.8(5)
C21 N2 C8 C9 132.0(5)
C10 N2 C8 C9 -109.2(6)
Mn1 N2 C8 C9 5.6(6)
C1 N1 C9 C4 2.2(9)
Mn1 N1 C9 C4 175.0(4)
C1 N1 C9 C8 -179.2(5)
Mn1 N1 C9 C8 -6.4(7)
C3 C4 C9 N1 -1.8(9)
C5 C4 C9 N1 178.9(6)
C3 C4 C9 C8 179.6(6)
C5 C4 C9 C8 0.3(9)
C7 C8 C9 N1 -178.6(6)
N2 C8 C9 N1 0.1(8)
C7 C8 C9 C4 0.0(9)
N2 C8 C9 C4 178.7(5)
C8 N2 C10 C11 75.4(6)
C21 N2 C10 C11 -163.8(5)
Mn1 N2 C10 C11 -42.8(5)
C12 N3 C11 C10 71.8(6)
C22 N3 C11 C10 -163.6(5)
Mn1 N3 C11 C10 -45.2(5)
N2 C10 C11 N3 64.2(6)
C11 N3 C12 C13 72.1(7)
C22 N3 C12 C13 -51.4(7)
Mn1 N3 C12 C13 -174.1(5)
C11 N3 C12 C20 -109.6(6)
C22 N3 C12 C20 126.9(5)
Mn1 N3 C12 C20 4.2(6)
C20 C12 C13 C14 3.3(9)
N3 C12 C13 C14 -178.4(5)
C12 C13 C14 C15 -2.1(10)
C13 C14 C15 C16 0.4(10)
C14 C15 C16 C20 0.0(9)
C14 C15 C16 C17 179.5(6)
C20 C16 C17 C18 1.0(9)
C15 C16 C17 C18 -178.4(6)
C16 C17 C18 C19 -0.7(10)
C20 N4 C19 C18 0.9(10)
Mn1 N4 C19 C18 -175.2(5)
C17 C18 C19 N4 -0.3(11)
C19 N4 C20 C16 -0.5(9)
Mn1 N4 C20 C16 175.9(4)
C19 N4 C20 C12 177.3(5)
Mn1 N4 C20 C12 -6.3(7)
C17 C16 C20 N4 -0.5(9)
C15 C16 C20 N4 179.0(5)
C17 C16 C20 C12 -178.3(6)
C15 C16 C20 C12 1.2(9)
C13 C12 C20 N4 179.3(6)
N3 C12 C20 N4 0.9(8)
C13 C12 C20 C16 -2.9(9)
N3 C12 C20 C16 178.8(5)
O13 S1 O11 Mn1 46.8(9)
O12 S1 O11 Mn1 -175.0(7)
C111 S1 O11 Mn1 -66.1(9)
O21 Mn1 O11 S1 89.2(8)
N1 Mn1 O11 S1 -171.7(8)
N4 Mn1 O11 S1 -1.7(8)
N2 Mn1 O11 S1 -140.6(7)
N3 Mn1 O11 S1 -77.6(8)
O13 S1 C111 F12 57.1(8)
O11 S1 C111 F12 178.2(6)
O12 S1 C111 F12 -64.8(8)
O13 S1 C111 F13 -178.8(7)
O11 S1 C111 F13 -57.8(7)
O12 S1 C111 F13 59.3(7)
O13 S1 C111 F11 -61.8(6)
O11 S1 C111 F11 59.2(6)
O12 S1 C111 F11 176.3(6)
O23 S2 O21 Mn1 141.1(3)
O22 S2 O21 Mn1 4.6(5)
C211 S2 O21 Mn1 -107.4(4)
O11 Mn1 O21 S2 118.0(4)
N1 Mn1 O21 S2 26.7(4)
N4 Mn1 O21 S2 -143.8(4)
N2 Mn1 O21 S2 -49.5(4)
N3 Mn1 O21 S2 -131.4(6)
O23 S2 C211 F23 173.4(5)
O22 S2 C211 F23 -63.7(6)
O21 S2 C211 F23 55.0(7)
O23 S2 C211 F21 50.8(6)
O22 S2 C211 F21 173.6(5)
O21 S2 C211 F21 -67.6(6)
O23 S2 C211 F22 -67.4(7)
O22 S2 C211 F22 55.4(7)
O21 S2 C211 F22 174.2(5)
